data_7135799
loop_
_publ_author_name
'Fu, Wenting'
'Li, Sifeng'
'Li, Peng'
'Cheng, Bin'
'Zhang, Wenjun'
'Zhang, Ying'
'Zhou, Kang'
'Zhai, Hongbin'
'Wang, Taimin'
'Yang, Dezhi'

_publ_section_title
;
 Catalyst-Free Synthesis of \a-Carboline Derivatives via Chromone Skeleton
 Remodeling
;
_journal_name_full 'Chemical Communications'
_journal_paper_doi 10.1039/D6CC00960C
_journal_year 2026
_chemical_absolute_configuration ad
_chemical_formula_moiety 'C26 H20 N2 O4 S'
_chemical_formula_sum 'C26 H20 N2 O4 S'
_chemical_formula_weight 456.50
_space_group_crystal_system orthorhombic
_space_group_IT_number 29
_space_group_name_Hall 'P 2c -2ac'
_space_group_name_H-M_alt 'P c a 21'
_atom_sites_solution_hydrogens geom
_atom_sites_solution_primary dual
_audit_creation_date 2025-08-09
_audit_creation_method
;
Olex2 1.3
(compiled 2020.11.12 svn.r5f609507 for OlexSys, GUI svn.r6408)
;
_cell_angle_alpha 90
_cell_angle_beta 90
_cell_angle_gamma 90
_cell_formula_units_Z 4
_cell_length_a 21.0365(12)
_cell_length_b 7.9263(4)
_cell_length_c 13.4019(7)
_cell_measurement_reflns_used 3453
_cell_measurement_temperature 201.0
_cell_measurement_theta_max 67.834
_cell_measurement_theta_min 5.346
_cell_volume 2234.7(2)
_computing_cell_refinement 'SAINT V8.38A (Bruker, 2018)'
_computing_data_reduction 'SAINT V8.38A (Bruker, 2018)'
_computing_molecular_graphics 'Olex2 1.3 (Dolomanov et al., 2009)'
_computing_publication_material 'Olex2 1.3 (Dolomanov et al., 2009)'
_computing_structure_refinement 'SHELXL 2017/1 (Sheldrick, 2015)'
_computing_structure_solution 'SHELXT 2014/5 (Sheldrick, 2014)'
_diffrn_ambient_temperature 201.0
_diffrn_measured_fraction_theta_full 0.994
_diffrn_measured_fraction_theta_max 0.993
_diffrn_measurement_device_type 'Bruker APEX-II CCD'
_diffrn_measurement_method '\f and \w scans'
_diffrn_radiation_type CuK\a
_diffrn_radiation_wavelength 1.54178
_diffrn_reflns_av_R_equivalents 0.0521
_diffrn_reflns_av_unetI/netI 0.0543
_diffrn_reflns_Laue_measured_fraction_full 0.994
_diffrn_reflns_Laue_measured_fraction_max 0.993
_diffrn_reflns_limit_h_max 25
_diffrn_reflns_limit_h_min -24
_diffrn_reflns_limit_k_max 8
_diffrn_reflns_limit_k_min -9
_diffrn_reflns_limit_l_max 16
_diffrn_reflns_limit_l_min -16
_diffrn_reflns_number 11043
_diffrn_reflns_point_group_measured_fraction_full 0.997
_diffrn_reflns_point_group_measured_fraction_max 0.996
_diffrn_reflns_theta_full 67.679
_diffrn_reflns_theta_max 68.289
_diffrn_reflns_theta_min 5.346
_diffrn_source_current 1.0
_diffrn_source_power 0.05
_diffrn_source_voltage 50.0
_diffrn_standards_number 0
_exptl_absorpt_coefficient_mu 1.590
_exptl_absorpt_correction_T_max 0.7531
_exptl_absorpt_correction_T_min 0.6268
_exptl_absorpt_correction_type multi-scan
_exptl_absorpt_process_details
;
SADABS-2016/2 (Bruker,2016/2) was used for absorption correction.
wR2(int) was 0.1297 before and 0.0689 after correction.
The Ratio of minimum to maximum transmission is 0.8323.
The \l/2 correction factor is Not present.
;
_exptl_crystal_colour colourless
_exptl_crystal_colour_primary colourless
_exptl_crystal_density_diffrn 1.357
_exptl_crystal_description needle
_exptl_crystal_F_000 952
_exptl_crystal_size_max 0.46
_exptl_crystal_size_mid 0.06
_exptl_crystal_size_min 0.03
_refine_diff_density_max 0.199
_refine_diff_density_min -0.186
_refine_diff_density_rms 0.048
_refine_ls_abs_structure_details
;
 Refined as an inversion twin.
;
_refine_ls_abs_structure_Flack 0.04(4)
_refine_ls_extinction_coef 0.0043(6)
_refine_ls_extinction_expression Fc^*^=kFc[1+0.001xFc^2^\l^3^/sin(2\q)]^-1/4^
_refine_ls_extinction_method 'SHELXL-2017/1 (Sheldrick 2017)'
_refine_ls_goodness_of_fit_ref 1.070
_refine_ls_hydrogen_treatment constr
_refine_ls_matrix_type full
_refine_ls_number_parameters 367
_refine_ls_number_reflns 3900
_refine_ls_number_restraints 339
_refine_ls_restrained_S_all 1.040
_refine_ls_R_factor_all 0.0581
_refine_ls_R_factor_gt 0.0445
_refine_ls_shift/su_max 0.001
_refine_ls_shift/su_mean 0.000
_refine_ls_structure_factor_coef Fsqd
_refine_ls_weighting_details 'w=1/[\s^2^(Fo^2^)+(0.0442P)^2^+0.3227P] where P=(Fo^2^+2Fc^2^)/3'
_refine_ls_weighting_scheme calc
_refine_ls_wR_factor_gt 0.1037
_refine_ls_wR_factor_ref 0.1148
_reflns_Friedel_coverage 0.914
_reflns_Friedel_fraction_full 0.999
_reflns_Friedel_fraction_max 0.998
_reflns_number_gt 3092
_reflns_number_total 3900
_reflns_threshold_expression 'I > 2\s(I)'
_cod_data_source_file d6cc00960c4.cif
_cod_data_source_block 2307_fwt
_cod_database_code 7135799
_shelx_shelxl_version_number 2017/1
_shelx_space_group_comment
;
The symmetry employed for this shelxl refinement is uniquely defined
by the following loop, which should always be used as a source of
symmetry information in preference to the above space-group names.
They are only intended as comments.
;
_shelx_estimated_absorpt_t_max 0.954
_shelx_estimated_absorpt_t_min 0.528
_olex2_refinement_description
;
1. Twinned data refinement
 Scales: 0.96(4)
 0.04(4)
2. Fixed Uiso
 At 1.2 times of:
  All C(H) groups
 At 1.5 times of:
  All C(H,H,H) groups
3. Restrained distances
 C3A-C4A \\sim C3B-C4B \\sim C5A-C4A \\sim C5B-C4B \\sim C6B-C5B \\sim C6A-C5A
\\sim C1B-C6B \\sim C1A-C6A
 \\sim C1B-C2B \\sim C1A-C2A \\sim C2B-C3B \\sim C2A-C3A
 with sigma of 0.02
 S1-C1A \\sim S1-C1B
 with sigma of 0.02
 C4A-C7A \\sim C4B-C7B
 with sigma of 0.02
4. Rigid bond restraints
 S1, C1A, C1B, C2A, C2B, C3A, C3B, C4A, C4B, C5A, C5B, C6A, C6B, C7A, C7B
 with sigma for 1-2 distances of 0.04 and sigma for 1-3 distances of 0.08
5. Uiso/Uaniso restraints and constraints
S1 \\sim C1A \\sim C1B \\sim C2A \\sim C2B \\sim C3A \\sim C3B \\sim C4A \\sim
C4B \\sim C5A \\sim C5B \\sim C6A \\sim C6B \\sim C7A \\sim C7B: within 2A with
sigma of 0.02 and sigma for terminal atoms of 0.04 within 2A
6. Others
 Sof(C1B)=Sof(C2B)=Sof(H2B)=Sof(C3B)=Sof(H3B)=Sof(C4B)=Sof(C5B)=Sof(H5B)=
 Sof(C6B)=Sof(H6B)=Sof(C7B)=Sof(H7BC)=Sof(H7BA)=Sof(H7BB)=1-FVAR(1)
 Sof(C1A)=Sof(C2A)=Sof(H2A)=Sof(C3A)=Sof(H3A)=Sof(C4A)=Sof(C5A)=Sof(H5A)=
 Sof(C6A)=Sof(H6A)=Sof(C7A)=Sof(H7AC)=Sof(H7AA)=Sof(H7AB)=FVAR(1)
7.a Aromatic/amide H refined with riding coordinates:
 C2A(H2A), C2B(H2B), C3A(H3A), C3B(H3B), C5A(H5A), C5B(H5B), C6A(H6A),
 C6B(H6B), C9(H9), C10(H10), C11(H11), C12(H12), C16(H15), C17(H16), C26(H22),
 C25(H23), C24(H24), C23(H25)
7.b Idealised Me refined as rotating group:
 C7A(H7AC,H7AA,H7AB), C7B(H7BC,H7BA,H7BB), C22(H19A,H19B,H19C)
;
_olex2_submission_special_instructions 'No special instructions were received'

loop_
_space_group_symop_operation_xyz
'x, y, z'
'-x, -y, z+1/2'
'x+1/2, -y, z'
'-x+1/2, y, z+1/2'

loop_
_atom_site_label
_atom_site_type_symbol
_atom_site_fract_x
_atom_site_fract_y
_atom_site_fract_z
_atom_site_U_iso_or_equiv
_atom_site_adp_type
_atom_site_occupancy
_atom_site_site_symmetry_order
_atom_site_calc_flag
_atom_site_refinement_flags_posn
_atom_site_refinement_flags_adp
_atom_site_refinement_flags_occupancy
_atom_site_disorder_assembly
_atom_site_disorder_group
S1 S 0.39678(6) 0.22122(13) 0.54322(12) 0.0656(4) Uani 1 1 d D U . . .
O1 O 0.4098(2) 0.1419(6) 0.6351(3) 0.0868(12) Uani 1 1 d . . . . .
O2 O 0.4067(2) 0.1328(5) 0.4528(3) 0.0888(13) Uani 1 1 d . . . . .
O3 O 0.44211(13) 0.3820(4) 0.5460(3) 0.0620(8) Uani 1 1 d . . . . .
O4 O 0.39704(15) 0.7011(4) 0.6157(3) 0.0644(9) Uani 1 1 d . . . . .
C1 C 0.31732(19) 0.7682(5) 0.4986(4) 0.0502(10) Uani 1 1 d . . . . .
N2 N 0.23714(17) 0.8066(5) 0.3694(3) 0.0607(10) Uani 1 1 d . . . . .
N3 N 0.14184(16) 0.9381(5) 0.4255(3) 0.0568(9) Uani 1 1 d . . . . .
C1A C 0.3220(11) 0.313(6) 0.539(2) 0.069(5) Uani 0.46(3) 1 d D U P A 1
C1B C 0.3190(10) 0.301(5) 0.5490(19) 0.065(4) Uani 0.54(3) 1 d D U P A 2
C2A C 0.2915(12) 0.295(4) 0.449(2) 0.074(5) Uani 0.46(3) 1 d D U P A 1
H2A H 0.311498 0.243013 0.393512 0.089 Uiso 0.46(3) 1 calc R U P A 1
C2B C 0.2751(10) 0.309(4) 0.472(2) 0.080(5) Uani 0.54(3) 1 d D U P A 2
H2B H 0.287001 0.263402 0.408674 0.096 Uiso 0.54(3) 1 calc R U P A 2
C3A C 0.2294(12) 0.356(3) 0.445(2) 0.087(5) Uani 0.46(3) 1 d D U P A 1
H3A H 0.207083 0.352264 0.383108 0.105 Uiso 0.46(3) 1 calc R U P A 1
C3B C 0.2145(9) 0.379(3) 0.4814(19) 0.083(5) Uani 0.54(3) 1 d D U P A 2
H3B H 0.185817 0.380022 0.426688 0.099 Uiso 0.54(3) 1 calc R U P A 2
C4A C 0.1997(10) 0.422(3) 0.528(2) 0.082(5) Uani 0.46(3) 1 d D U P A 1
C4B C 0.1971(9) 0.447(3) 0.573(2) 0.085(5) Uani 0.54(3) 1 d D U P A 2
C5A C 0.2298(13) 0.426(4) 0.618(2) 0.086(5) Uani 0.46(3) 1 d D U P A 1
H5A H 0.209421 0.473638 0.674751 0.103 Uiso 0.46(3) 1 calc R U P A 1
C5B C 0.2414(9) 0.450(3) 0.650(2) 0.085(5) Uani 0.54(3) 1 d D U P A 2
H5B H 0.229736 0.497716 0.712260 0.102 Uiso 0.54(3) 1 calc R U P A 2
C6A C 0.2909(13) 0.360(4) 0.626(3) 0.079(6) Uani 0.46(3) 1 d D U P A 1
H6A H 0.310749 0.347894 0.688844 0.095 Uiso 0.46(3) 1 calc R U P A 1
C6B C 0.3025(10) 0.386(3) 0.638(2) 0.074(5) Uani 0.54(3) 1 d D U P A 2
H6B H 0.333064 0.399455 0.689045 0.089 Uiso 0.54(3) 1 calc R U P A 2
C7A C 0.1332(10) 0.497(4) 0.525(3) 0.114(9) Uani 0.46(3) 1 d D U P A 1
H7AC H 0.117714 0.498536 0.456532 0.171 Uiso 0.46(3) 1 calc R U P A 1
H7AA H 0.134539 0.612972 0.551299 0.171 Uiso 0.46(3) 1 calc R U P A 1
H7AB H 0.104568 0.429254 0.566778 0.171 Uiso 0.46(3) 1 calc R U P A 1
C7B C 0.1310(9) 0.518(3) 0.590(3) 0.122(8) Uani 0.54(3) 1 d D U P A 2
H7BC H 0.132690 0.602896 0.643443 0.184 Uiso 0.54(3) 1 calc R U P A 2
H7BA H 0.102049 0.427215 0.609535 0.184 Uiso 0.54(3) 1 calc R U P A 2
H7BB H 0.115773 0.571055 0.528555 0.184 Uiso 0.54(3) 1 calc R U P A 2
C8 C 0.4530(2) 0.4779(6) 0.4583(4) 0.0578(11) Uani 1 1 d . . . . .
C9 C 0.4944(2) 0.4171(7) 0.3881(4) 0.0705(14) Uani 1 1 d . . . . .
H9 H 0.513586 0.309414 0.396106 0.085 Uiso 1 1 calc R U . . .
C10 C 0.5079(3) 0.5149(8) 0.3054(5) 0.0779(15) Uani 1 1 d . . . . .
H10 H 0.535935 0.473248 0.255579 0.093 Uiso 1 1 calc R U . . .
C11 C 0.4811(2) 0.6714(7) 0.2946(5) 0.0738(15) Uani 1 1 d . . . . .
H11 H 0.490970 0.738522 0.237969 0.089 Uiso 1 1 calc R U . . .
C12 C 0.4395(2) 0.7314(6) 0.3666(4) 0.0615(12) Uani 1 1 d . . . . .
H12 H 0.421365 0.840405 0.359010 0.074 Uiso 1 1 calc R U . . .
C13 C 0.42398(19) 0.6350(5) 0.4494(4) 0.0528(10) Uani 1 1 d . . . . .
C14 C 0.38050(19) 0.7027(5) 0.5290(4) 0.0505(10) Uani 1 1 d . . . . .
C15 C 0.2940(2) 0.7518(6) 0.4018(4) 0.0574(11) Uani 1 1 d . . . . .
H15 H 0.320598 0.697179 0.354572 0.069 Uiso 1 1 calc R U . . .
C16 C 0.27861(19) 0.8434(5) 0.5715(3) 0.0510(10) Uani 1 1 d . . . . .
H16 H 0.292748 0.855268 0.638454 0.061 Uiso 1 1 calc R U . . .
C17 C 0.21924(17) 0.8995(5) 0.5424(4) 0.0493(9) Uani 1 1 d . . . . .
C18 C 0.20229(19) 0.8768(5) 0.4409(3) 0.0516(10) Uani 1 1 d . . . . .
C19 C 0.1105(3) 0.9504(9) 0.3299(4) 0.0808(17) Uani 1 1 d . . . . .
H19A H 0.125908 1.050613 0.294555 0.121 Uiso 1 1 calc R U . . .
H19B H 0.064501 0.959578 0.340047 0.121 Uiso 1 1 calc R U . . .
H19C H 0.119854 0.849477 0.290353 0.121 Uiso 1 1 calc R U . . .
C20 C 0.1190(2) 0.9998(6) 0.5158(4) 0.0544(11) Uani 1 1 d . . . . .
C21 C 0.1655(2) 0.9793(6) 0.5900(3) 0.0501(10) Uani 1 1 d . . . . .
C22 C 0.1532(2) 1.0328(6) 0.6864(4) 0.0619(12) Uani 1 1 d . . . . .
H22 H 0.184167 1.019978 0.737458 0.074 Uiso 1 1 calc R U . . .
C23 C 0.0949(2) 1.1054(7) 0.7069(5) 0.0707(14) Uani 1 1 d . . . . .
H23 H 0.086068 1.144807 0.772378 0.085 Uiso 1 1 calc R U . . .
C24 C 0.0488(2) 1.1215(7) 0.6326(5) 0.0717(14) Uani 1 1 d . . . . .
H24 H 0.008629 1.168832 0.648999 0.086 Uiso 1 1 calc R U . . .
C25 C 0.0601(2) 1.0708(6) 0.5373(5) 0.0666(12) Uani 1 1 d . . . . .
H25 H 0.028737 1.083524 0.486860 0.080 Uiso 1 1 calc R U . . .

loop_
_atom_site_aniso_label
_atom_site_aniso_U_11
_atom_site_aniso_U_22
_atom_site_aniso_U_33
_atom_site_aniso_U_23
_atom_site_aniso_U_13
_atom_site_aniso_U_12
S1 0.0908(8) 0.0511(5) 0.0548(7) 0.0061(6) -0.0010(7) 0.0008(5)
O1 0.113(3) 0.083(3) 0.065(3) 0.027(2) -0.005(2) 0.009(2)
O2 0.139(3) 0.063(2) 0.065(3) -0.017(2) 0.017(2) -0.011(2)
O3 0.0731(17) 0.0586(16) 0.0544(18) 0.0008(17) -0.0068(18) 0.0026(13)
O4 0.0634(19) 0.074(2) 0.056(2) -0.0097(17) -0.0081(16) 0.0076(15)
C1 0.050(2) 0.051(2) 0.050(2) 0.0002(19) -0.0017(18) -0.0005(17)
N2 0.058(2) 0.075(3) 0.049(2) -0.0022(19) -0.0009(17) -0.0007(18)
N3 0.0567(19) 0.072(2) 0.042(2) 0.0042(18) -0.0088(17) 0.0074(16)
C1A 0.073(8) 0.061(9) 0.073(10) 0.012(9) -0.010(8) -0.022(7)
C1B 0.081(7) 0.053(7) 0.060(7) 0.022(6) -0.003(6) -0.012(7)
C2A 0.071(9) 0.076(8) 0.076(11) 0.010(8) -0.014(8) -0.008(8)
C2B 0.085(10) 0.078(8) 0.077(10) 0.000(7) -0.003(8) -0.015(8)
C3A 0.077(10) 0.087(9) 0.098(13) 0.005(10) -0.006(9) -0.014(8)
C3B 0.072(9) 0.085(9) 0.091(13) 0.007(9) -0.003(9) -0.014(7)
C4A 0.071(8) 0.075(9) 0.102(14) 0.009(10) -0.009(10) -0.024(7)
C4B 0.081(7) 0.067(7) 0.105(12) 0.015(8) -0.005(9) -0.017(6)
C5A 0.075(9) 0.082(9) 0.102(12) 0.002(9) -0.006(9) -0.020(8)
C5B 0.071(8) 0.076(8) 0.109(12) -0.007(8) 0.005(8) -0.012(7)
C6A 0.068(9) 0.073(11) 0.095(10) 0.000(8) -0.011(8) -0.016(8)
C6B 0.067(8) 0.072(9) 0.084(9) -0.002(6) 0.016(7) -0.021(7)
C7A 0.066(9) 0.110(14) 0.17(2) 0.057(17) -0.008(13) -0.014(8)
C7B 0.074(8) 0.111(12) 0.18(2) 0.027(16) 0.015(13) 0.001(8)
C8 0.056(2) 0.057(3) 0.061(3) 0.001(2) 0.001(2) -0.0043(19)
C9 0.070(3) 0.065(3) 0.076(4) -0.007(3) 0.017(3) 0.007(2)
C10 0.068(3) 0.082(4) 0.083(4) -0.012(3) 0.022(3) -0.006(3)
C11 0.076(3) 0.074(4) 0.072(4) -0.001(3) 0.017(3) -0.015(3)
C12 0.061(2) 0.056(3) 0.067(3) 0.003(2) 0.010(2) -0.006(2)
C13 0.051(2) 0.050(2) 0.057(3) -0.002(2) -0.0005(19) -0.0001(18)
C14 0.050(2) 0.051(2) 0.051(3) -0.004(2) -0.003(2) -0.0025(16)
C15 0.055(2) 0.064(3) 0.053(3) -0.003(2) 0.002(2) 0.002(2)
C16 0.053(2) 0.051(2) 0.049(3) -0.0011(18) -0.0018(18) -0.0020(18)
C17 0.0492(19) 0.054(2) 0.045(2) 0.004(2) -0.002(2) 0.0004(16)
C18 0.052(2) 0.060(2) 0.043(2) 0.006(2) -0.0001(19) -0.0031(18)
C19 0.074(3) 0.119(5) 0.049(3) 0.007(3) -0.016(2) 0.007(3)
C20 0.054(2) 0.057(2) 0.052(3) 0.010(2) -0.0007(19) 0.0006(18)
C21 0.055(2) 0.054(2) 0.042(2) 0.0047(19) 0.0013(18) 0.0027(18)
C22 0.064(3) 0.066(3) 0.056(3) 0.005(2) 0.001(2) 0.010(2)
C23 0.073(3) 0.080(3) 0.060(3) 0.004(3) 0.012(3) 0.015(3)
C24 0.063(3) 0.081(3) 0.071(4) 0.008(3) 0.006(3) 0.017(2)
C25 0.056(2) 0.075(3) 0.069(3) 0.009(3) -0.005(3) 0.010(2)

loop_
_atom_type_symbol
_atom_type_description
_atom_type_scat_dispersion_real
_atom_type_scat_dispersion_imag
_atom_type_scat_source
C C 0.0181 0.0091 'International Tables Vol C Tables 4.2.6.8 and 6.1.1.4'
H H 0.0000 0.0000 'International Tables Vol C Tables 4.2.6.8 and 6.1.1.4'
N N 0.0311 0.0180 'International Tables Vol C Tables 4.2.6.8 and 6.1.1.4'
O O 0.0492 0.0322 'International Tables Vol C Tables 4.2.6.8 and 6.1.1.4'
S S 0.3331 0.5567 'International Tables Vol C Tables 4.2.6.8 and 6.1.1.4'

loop_
_geom_angle_atom_site_label_1
_geom_angle_atom_site_label_2
_geom_angle_atom_site_label_3
_geom_angle
_geom_angle_site_symmetry_1
_geom_angle_site_symmetry_3
_geom_angle_publ_flag
O1 S1 O2 119.9(2) . . ?
O1 S1 O3 102.7(3) . . ?
O1 S1 C1A 113.1(13) . . ?
O1 S1 C1B 107.7(10) . . ?
O2 S1 O3 109.2(2) . . ?
O2 S1 C1A 108.3(11) . . ?
O2 S1 C1B 110.7(9) . . ?
O3 S1 C1A 102.0(17) . . ?
O3 S1 C1B 105.5(14) . . ?
C8 O3 S1 120.5(3) . . ?
C15 C1 C14 122.6(4) . . ?
C15 C1 C16 118.9(4) . . ?
C16 C1 C14 118.5(4) . . ?
C18 N2 C15 113.1(4) . . ?
C18 N3 C19 125.4(4) . . ?
C18 N3 C20 108.2(4) . . ?
C20 N3 C19 126.2(4) . . ?
C2A C1A S1 114(2) . . ?
C2A C1A C6A 123(2) . . ?
C6A C1A S1 121(2) . . ?
C2B C1B S1 127.0(16) . . ?
C2B C1B C6B 116.4(17) . . ?
C6B C1B S1 116.1(16) . . ?
C1A C2A H2A 122.0 . . ?
C1A C2A C3A 116(2) . . ?
C3A C2A H2A 122.0 . . ?
C1B C2B H2B 118.2 . . ?
C1B C2B C3B 123.6(16) . . ?
C3B C2B H2B 118.2 . . ?
C2A C3A H3A 119.4 . . ?
C4A C3A C2A 121(2) . . ?
C4A C3A H3A 119.4 . . ?
C2B C3B H3B 120.8 . . ?
C4B C3B C2B 118.5(17) . . ?
C4B C3B H3B 120.8 . . ?
C3A C4A C7A 123(2) . . ?
C5A C4A C3A 121(2) . . ?
C5A C4A C7A 116(2) . . ?
C3B C4B C7B 121.2(18) . . ?
C5B C4B C3B 119.0(17) . . ?
C5B C4B C7B 119.7(18) . . ?
C4A C5A H5A 120.5 . . ?
C4A C5A C6A 119(2) . . ?
C6A C5A H5A 120.5 . . ?
C4B C5B H5B 119.2 . . ?
C4B C5B C6B 121.7(19) . . ?
C6B C5B H5B 119.2 . . ?
C1A C6A C5A 119(3) . . ?
C1A C6A H6A 120.7 . . ?
C5A C6A H6A 120.7 . . ?
C1B C6B H6B 119.9 . . ?
C5B C6B C1B 120(2) . . ?
C5B C6B H6B 119.9 . . ?
C4A C7A H7AC 109.5 . . ?
C4A C7A H7AA 109.5 . . ?
C4A C7A H7AB 109.5 . . ?
H7AC C7A H7AA 109.5 . . ?
H7AC C7A H7AB 109.5 . . ?
H7AA C7A H7AB 109.5 . . ?
C4B C7B H7BC 109.5 . . ?
C4B C7B H7BA 109.5 . . ?
C4B C7B H7BB 109.5 . . ?
H7BC C7B H7BA 109.5 . . ?
H7BC C7B H7BB 109.5 . . ?
H7BA C7B H7BB 109.5 . . ?
C9 C8 O3 118.9(4) . . ?
C9 C8 C13 122.4(5) . . ?
C13 C8 O3 118.6(4) . . ?
C8 C9 H9 120.5 . . ?
C8 C9 C10 118.9(5) . . ?
C10 C9 H9 120.5 . . ?
C9 C10 H10 119.7 . . ?
C11 C10 C9 120.5(5) . . ?
C11 C10 H10 119.7 . . ?
C10 C11 H11 120.1 . . ?
C10 C11 C12 119.8(5) . . ?
C12 C11 H11 120.1 . . ?
C11 C12 H12 119.4 . . ?
C11 C12 C13 121.1(5) . . ?
C13 C12 H12 119.4 . . ?
C8 C13 C14 121.7(4) . . ?
C12 C13 C8 117.2(4) . . ?
C12 C13 C14 120.9(4) . . ?
O4 C14 C1 121.5(4) . . ?
O4 C14 C13 120.1(4) . . ?
C1 C14 C13 118.4(4) . . ?
C1 C15 H15 117.1 . . ?
N2 C15 C1 125.8(4) . . ?
N2 C15 H15 117.1 . . ?
C1 C16 H16 121.2 . . ?
C17 C16 C1 117.7(4) . . ?
C17 C16 H16 121.2 . . ?
C16 C17 C18 117.2(4) . . ?
C16 C17 C21 136.4(5) . . ?
C18 C17 C21 106.4(3) . . ?
N2 C18 N3 123.3(4) . . ?
N2 C18 C17 127.3(4) . . ?
N3 C18 C17 109.4(4) . . ?
N3 C19 H19A 109.5 . . ?
N3 C19 H19B 109.5 . . ?
N3 C19 H19C 109.5 . . ?
H19A C19 H19B 109.5 . . ?
H19A C19 H19C 109.5 . . ?
H19B C19 H19C 109.5 . . ?
N3 C20 C21 109.5(4) . . ?
C25 C20 N3 129.1(5) . . ?
C25 C20 C21 121.4(5) . . ?
C20 C21 C17 106.5(4) . . ?
C22 C21 C17 133.9(4) . . ?
C22 C21 C20 119.6(4) . . ?
C21 C22 H22 120.7 . . ?
C23 C22 C21 118.6(5) . . ?
C23 C22 H22 120.7 . . ?
C22 C23 H23 119.6 . . ?
C22 C23 C24 120.9(5) . . ?
C24 C23 H23 119.6 . . ?
C23 C24 H24 119.3 . . ?
C25 C24 C23 121.4(5) . . ?
C25 C24 H24 119.3 . . ?
C20 C25 H25 121.0 . . ?
C24 C25 C20 118.0(5) . . ?
C24 C25 H25 121.0 . . ?

loop_
_geom_bond_atom_site_label_1
_geom_bond_atom_site_label_2
_geom_bond_distance
_geom_bond_site_symmetry_2
_geom_bond_publ_flag
S1 O1 1.410(4) . ?
S1 O2 1.415(4) . ?
S1 O3 1.592(3) . ?
S1 C1A 1.734(17) . ?
S1 C1B 1.756(14) . ?
O3 C8 1.419(6) . ?
O4 C14 1.214(6) . ?
C1 C14 1.484(6) . ?
C1 C15 1.392(7) . ?
C1 C16 1.405(6) . ?
N2 C15 1.344(6) . ?
N2 C18 1.329(6) . ?
N3 C18 1.377(6) . ?
N3 C19 1.443(6) . ?
N3 C20 1.392(6) . ?
C1A C2A 1.372(18) . ?
C1A C6A 1.384(18) . ?
C1B C2B 1.389(16) . ?
C1B C6B 1.407(17) . ?
C2A H2A 0.9500 . ?
C2A C3A 1.395(17) . ?
C2B H2B 0.9500 . ?
C2B C3B 1.398(16) . ?
C3A H3A 0.9500 . ?
C3A C4A 1.386(17) . ?
C3B H3B 0.9500 . ?
C3B C4B 1.391(16) . ?
C4A C5A 1.359(17) . ?
C4A C7A 1.52(2) . ?
C4B C5B 1.387(16) . ?
C4B C7B 1.518(18) . ?
C5A H5A 0.9500 . ?
C5A C6A 1.390(18) . ?
C5B H5B 0.9500 . ?
C5B C6B 1.392(16) . ?
C6A H6A 0.9500 . ?
C6B H6B 0.9500 . ?
C7A H7AC 0.9800 . ?
C7A H7AA 0.9800 . ?
C7A H7AB 0.9800 . ?
C7B H7BC 0.9800 . ?
C7B H7BA 0.9800 . ?
C7B H7BB 0.9800 . ?
C8 C9 1.370(7) . ?
C8 C13 1.392(6) . ?
C9 H9 0.9500 . ?
C9 C10 1.382(9) . ?
C10 H10 0.9500 . ?
C10 C11 1.370(9) . ?
C11 H11 0.9500 . ?
C11 C12 1.386(7) . ?
C12 H12 0.9500 . ?
C12 C13 1.387(7) . ?
C13 C14 1.503(7) . ?
C15 H15 0.9500 . ?
C16 H16 0.9500 . ?
C16 C17 1.382(5) . ?
C17 C18 1.417(7) . ?
C17 C21 1.443(6) . ?
C19 H19A 0.9800 . ?
C19 H19B 0.9800 . ?
C19 H19C 0.9800 . ?
C20 C21 1.405(6) . ?
C20 C25 1.390(6) . ?
C21 C22 1.385(7) . ?
C22 H22 0.9500 . ?
C22 C23 1.382(7) . ?
C23 H23 0.9500 . ?
C23 C24 1.395(8) . ?
C24 H24 0.9500 . ?
C24 C25 1.361(8) . ?
C25 H25 0.9500 . ?

loop_
_geom_torsion_atom_site_label_1
_geom_torsion_atom_site_label_2
_geom_torsion_atom_site_label_3
_geom_torsion_atom_site_label_4
_geom_torsion
_geom_torsion_site_symmetry_1
_geom_torsion_site_symmetry_2
_geom_torsion_site_symmetry_3
_geom_torsion_site_symmetry_4
_geom_torsion_publ_flag
S1 O3 C8 C9 -77.6(5) . . . . ?
S1 O3 C8 C13 106.0(4) . . . . ?
S1 C1A C2A C3A 176(3) . . . . ?
S1 C1A C6A C5A -177(3) . . . . ?
S1 C1B C2B C3B -178(3) . . . . ?
S1 C1B C6B C5B -178(2) . . . . ?
O1 S1 O3 C8 167.1(3) . . . . ?
O1 S1 C1A C2A -141(3) . . . . ?
O1 S1 C1A C6A 24(5) . . . . ?
O1 S1 C1B C2B -144(3) . . . . ?
O1 S1 C1B C6B 45(3) . . . . ?
O2 S1 O3 C8 38.9(4) . . . . ?
O2 S1 C1A C2A -5(4) . . . . ?
O2 S1 C1A C6A 159(4) . . . . ?
O2 S1 C1B C2B -11(4) . . . . ?
O2 S1 C1B C6B 177(2) . . . . ?
O3 S1 C1A C2A 110(3) . . . . ?
O3 S1 C1A C6A -86(4) . . . . ?
O3 S1 C1B C2B 107(3) . . . . ?
O3 S1 C1B C6B -65(3) . . . . ?
O3 C8 C9 C10 -176.3(4) . . . . ?
O3 C8 C13 C12 175.0(4) . . . . ?
O3 C8 C13 C14 -1.4(6) . . . . ?
C1 C16 C17 C18 -0.1(6) . . . . ?
C1 C16 C17 C21 179.2(4) . . . . ?
N3 C20 C21 C17 -0.6(5) . . . . ?
N3 C20 C21 C22 179.7(4) . . . . ?
N3 C20 C25 C24 179.7(5) . . . . ?
C1A S1 O3 C8 -75.6(11) . . . . ?
C1A C2A C3A C4A -4(4) . . . . ?
C1B S1 O3 C8 -80.2(9) . . . . ?
C1B C2B C3B C4B 1(4) . . . . ?
C2A C1A C6A C5A -14(6) . . . . ?
C2A C3A C4A C5A -1(4) . . . . ?
C2A C3A C4A C7A 177(2) . . . . ?
C2B C1B C6B C5B 9(5) . . . . ?
C2B C3B C4B C5B 3(3) . . . . ?
C2B C3B C4B C7B -177(2) . . . . ?
C3A C4A C5A C6A -1(4) . . . . ?
C3B C4B C5B C6B -1(3) . . . . ?
C4A C5A C6A C1A 9(5) . . . . ?
C4B C5B C6B C1B -6(4) . . . . ?
C6A C1A C2A C3A 12(6) . . . . ?
C6B C1B C2B C3B -7(5) . . . . ?
C7A C4A C5A C6A -180(2) . . . . ?
C7B C4B C5B C6B -180(2) . . . . ?
C8 C9 C10 C11 1.1(8) . . . . ?
C8 C13 C14 O4 49.3(6) . . . . ?
C8 C13 C14 C1 -129.8(5) . . . . ?
C9 C8 C13 C12 -1.2(7) . . . . ?
C9 C8 C13 C14 -177.7(4) . . . . ?
C9 C10 C11 C12 -0.8(9) . . . . ?
C10 C11 C12 C13 -0.5(8) . . . . ?
C11 C12 C13 C8 1.5(7) . . . . ?
C11 C12 C13 C14 178.0(5) . . . . ?
C12 C13 C14 O4 -127.1(5) . . . . ?
C12 C13 C14 C1 53.8(6) . . . . ?
C13 C8 C9 C10 -0.1(8) . . . . ?
C14 C1 C15 N2 179.4(4) . . . . ?
C14 C1 C16 C17 -178.3(4) . . . . ?
C15 C1 C14 O4 -171.6(4) . . . . ?
C15 C1 C14 C13 7.5(6) . . . . ?
C15 C1 C16 C17 -0.8(6) . . . . ?
C15 N2 C18 N3 -178.4(4) . . . . ?
C15 N2 C18 C17 0.8(6) . . . . ?
C16 C1 C14 O4 5.8(6) . . . . ?
C16 C1 C14 C13 -175.2(4) . . . . ?
C16 C1 C15 N2 2.0(7) . . . . ?
C16 C17 C18 N2 0.1(6) . . . . ?
C16 C17 C18 N3 179.4(4) . . . . ?
C16 C17 C21 C20 -179.0(5) . . . . ?
C16 C17 C21 C22 0.7(9) . . . . ?
C17 C21 C22 C23 -179.6(5) . . . . ?
C18 N2 C15 C1 -1.9(7) . . . . ?
C18 N3 C20 C21 0.5(5) . . . . ?
C18 N3 C20 C25 -178.7(5) . . . . ?
C18 C17 C21 C20 0.4(4) . . . . ?
C18 C17 C21 C22 180.0(5) . . . . ?
C19 N3 C18 N2 -6.4(7) . . . . ?
C19 N3 C18 C17 174.2(5) . . . . ?
C19 N3 C20 C21 -173.9(5) . . . . ?
C19 N3 C20 C25 6.8(8) . . . . ?
C20 N3 C18 N2 179.0(4) . . . . ?
C20 N3 C18 C17 -0.3(5) . . . . ?
C20 C21 C22 C23 0.0(7) . . . . ?
C21 C17 C18 N2 -179.3(4) . . . . ?
C21 C17 C18 N3 0.0(5) . . . . ?
C21 C20 C25 C24 0.5(7) . . . . ?
C21 C22 C23 C24 1.3(8) . . . . ?
C22 C23 C24 C25 -1.8(9) . . . . ?
C23 C24 C25 C20 0.9(8) . . . . ?
C25 C20 C21 C17 178.8(4) . . . . ?
C25 C20 C21 C22 -0.9(7) . . . . ?

loop_
_twin_individual_id
_twin_individual_mass_fraction_refined
1 0.96(4)
2 0.04(4)
